data_4126940
loop_
_publ_author_name
'Guo, Minjie'
'Wang, Xuemei'
'Zhan, Caihong'
'Demay-Drouhard, Paul'
'Li, Wenjiao'
'Du, Ke'
'Olson, Mark A.'
'Zuilhof, Han'
'Sue, Andrew C.-H.'

_publ_section_title
;
 Rim-Differentiated C5-Symmetric Tiara-Pillar[5]arenes.
;
_journal_name_full 'Journal of the American Chemical Society'
_journal_paper_doi 10.1021/jacs.7b10767
_journal_year 2017
_chemical_formula_moiety 'C55 H50 O10, C6'
_chemical_formula_sum 'C61 H50 O10'
_chemical_formula_weight 943.01
_chemical_name_systematic
;
 ? 
;
_space_group_crystal_system monoclinic
_space_group_IT_number 14
_space_group_name_Hall '-P 2yn'
_space_group_name_H-M_alt 'P 1 21/n 1'
_symmetry_space_group_name_Hall '-P 2yn'
_symmetry_space_group_name_H-M 'P 1 21/n 1'
_atom_sites_solution_hydrogens geom
_atom_sites_solution_primary direct
_audit_creation_date 2017-09-22
_audit_creation_method
;
Olex2 1.2
(compiled 2017.08.10 svn.r3458 for OlexSys, GUI svn.r5381)
;
_audit_update_record
;
????
;
_cell_angle_alpha 90
_cell_angle_beta 98.717(2)
_cell_angle_gamma 90
_cell_formula_units_Z 4
_cell_length_a 18.9755(18)
_cell_length_b 12.7943(12)
_cell_length_c 21.464(2)
_cell_measurement_reflns_used 9642
_cell_measurement_temperature 133
_cell_measurement_theta_max 27.5
_cell_measurement_theta_min 3.1
_cell_volume 5150.8(8)
_computing_cell_refinement 'CrystalClear-SM Expert 2.1 b42'
_computing_data_collection 'CrystalClear-SM Expert 2.1 b42 (Rigaku, 2015)'
_computing_data_reduction 'CrystalClear-SM Expert 2.1 b42'
_computing_molecular_graphics 'Olex2 (Dolomanov et al., 2009)'
_computing_publication_material 'Olex2 (Dolomanov et al., 2009)'
_computing_structure_refinement 'ShelXL (Sheldrick, 2015)'
_computing_structure_solution 'SIR2004 (Burla et al., 2007)'
_diffrn_ambient_temperature 133
_diffrn_detector_area_resol_mean 5.814
_diffrn_measured_fraction_theta_full 0.997
_diffrn_measured_fraction_theta_max 0.997
_diffrn_measurement_device_type 'Bruker P4'
_diffrn_measurement_method '\w scans'
_diffrn_radiation_monochromator graphite
_diffrn_radiation_type MoK\a
_diffrn_radiation_wavelength 0.71073
_diffrn_reflns_av_R_equivalents 0.0368
_diffrn_reflns_av_unetI/netI 0.0247
_diffrn_reflns_Laue_measured_fraction_full 0.997
_diffrn_reflns_Laue_measured_fraction_max 0.997
_diffrn_reflns_limit_h_max 22
_diffrn_reflns_limit_h_min -21
_diffrn_reflns_limit_k_max 15
_diffrn_reflns_limit_k_min -15
_diffrn_reflns_limit_l_max 23
_diffrn_reflns_limit_l_min -25
_diffrn_reflns_number 44142
_diffrn_reflns_point_group_measured_fraction_full 0.997
_diffrn_reflns_point_group_measured_fraction_max 0.997
_diffrn_reflns_theta_full 25.018
_diffrn_reflns_theta_max 25.018
_diffrn_reflns_theta_min 3.110
_exptl_absorpt_coefficient_mu 0.083
_exptl_absorpt_correction_T_max 0.9901
_exptl_absorpt_correction_T_min 0.9836
_exptl_absorpt_correction_type multi-scan
_exptl_absorpt_process_details 'REQAB (Rigaku, 1998)'
_exptl_crystal_colour 'clear light colourless'
_exptl_crystal_colour_lustre clear
_exptl_crystal_colour_modifier light
_exptl_crystal_colour_primary colourless
_exptl_crystal_density_diffrn 1.242
_exptl_crystal_density_method "'not measured'"
_exptl_crystal_description Prism
_exptl_crystal_F_000 1984.0
_exptl_crystal_size_max 0.2
_exptl_crystal_size_mid 0.18
_exptl_crystal_size_min 0.12
_refine_diff_density_max 0.460
_refine_diff_density_min -0.412
_refine_diff_density_rms 0.055
_refine_ls_extinction_method none
_refine_ls_goodness_of_fit_ref 1.036
_refine_ls_hydrogen_treatment constr
_refine_ls_matrix_type full
_refine_ls_number_parameters 700
_refine_ls_number_reflns 9076
_refine_ls_number_restraints 246
_refine_ls_restrained_S_all 1.054
_refine_ls_R_factor_all 0.0848
_refine_ls_R_factor_gt 0.0684
_refine_ls_shift/su_max 0.001
_refine_ls_shift/su_mean 0.000
_refine_ls_structure_factor_coef Fsqd
_refine_ls_weighting_details 'w=1/[\s^2^(Fo^2^)+(0.1026P)^2^+4.7228P] where P=(Fo^2^+2Fc^2^)/3'
_refine_ls_weighting_scheme calc
_refine_ls_wR_factor_gt 0.1906
_refine_ls_wR_factor_ref 0.2039
_reflns_Friedel_coverage 0.000
_reflns_number_gt 7083
_reflns_number_total 9076
_reflns_threshold_expression 'I > 2\s(I)'
_cod_data_source_file ja7b10767_si_002.cif
_cod_data_source_block P[5]_S5
_cod_depositor_comments
;
The following automatic conversions were performed:

'_exptl_absorpt_correction_type' value 'Multi-scan' changed to
'multi-scan' according to
/home/data/users/saulius/crontab/automatic-downloads/rss-feeds/ACS/lib/dictionaries/cif_core.dic
dictionary named 'cif_core.dic' version 2.4.2 from 2011-04-26.

Automatic conversion script
Id: cif_fix_values 4973 2017-02-22 13:04:09Z antanas 
;
_cod_original_cell_volume 5150.9(9)
_cod_database_code 4126940
_shelx_shelxl_version_number 2014/7
_shelx_space_group_comment
;
The symmetry employed for this shelxl refinement is uniquely defined
by the following loop, which should always be used as a source of
symmetry information in preference to the above space-group names.
They are only intended as comments.
;
_shelx_estimated_absorpt_t_max 0.990
_shelx_estimated_absorpt_t_min 0.984
_olex2_refinement_description
;
1. Fixed Uiso
 At 1.2 times of:
  All C(H) groups, All C(H,H) groups
 At 1.5 times of:
  All C(H,H,H) groups
2. Restrained distances
 C56-C58 = C57-C59 = C58-C60 = C59-C61
 2.5 with sigma of 0.01
 C56'-C58' = C57'-C59' = C58'-C60' = C59'-C61'
 2.5 with sigma of 0.01
 C56-C57 = C57-C58 = C58-C59 = C59-C60 = C60-C61
 1.54 with sigma of 0.01
 C56'-C57' = C57'-C58' = C58'-C59' = C59'-C60' = C60'-C61'
 1.54 with sigma of 0.01
3. Uiso/Uaniso restraints and constraints
C56 \\sim C57 \\sim C58 \\sim C59 \\sim C60 \\sim C61 \\sim C56' \\sim C57'
\\sim C58' \\sim C59' \\sim C60' \\sim C61': within 2A with sigma of 0.01 and
sigma for terminal atoms of 0.02
Uanis(C56) \\sim Ueq, Uanis(C57) \\sim Ueq, Uanis(C58) \\sim Ueq, Uanis(C59)
\\sim Ueq, Uanis(C60) \\sim Ueq, Uanis(C61) \\sim Ueq, Uanis(C56') \\sim Ueq,
Uanis(C57') \\sim Ueq, Uanis(C58') \\sim Ueq, Uanis(C59') \\sim Ueq,
Uanis(C60') \\sim Ueq, Uanis(C61') \\sim Ueq: with sigma of 0.01 and sigma for
terminal atoms of 0.02
4. Others
 Sof(C56')=Sof(C57')=Sof(C58')=Sof(C59')=Sof(C60')=Sof(C61')=1-FVAR(1)
 Sof(C56)=Sof(C57)=Sof(C58)=Sof(C59)=Sof(C60)=Sof(C61)=FVAR(1)
5.a Secondary CH2 refined with riding coordinates:
 C1(H1A,H1B), C8(H8A,H8B), C12(H12A,H12B), C19(H19A,H19B), C23(H23A,H23B),
 C30(H30A,H30B), C34(H34A,H34B), C41(H41A,H41B), C45(H45A,H45B), C52(H52A,H52B)
5.b Aromatic/amide H refined with riding coordinates:
 C4(H4), C7(H7), C15(H15), C18(H18), C25(H25), C28(H28), C36(H36), C39(H39),
 C47(H47), C50(H50)
5.c Idealised Me refined as rotating group:
 C11(H11A,H11B,H11C), C22(H22A,H22B,H22C), C33(H33A,H33B,H33C), C44(H44A,H44B,
 H44C), C55(H55A,H55B,H55C)
5.d :
 C10(H10), C21(H21), C32(H32), C43(H43), C54(H54)
;
_olex2_submission_special_instructions 'No special instructions were received'

loop_
_space_group_symop_operation_xyz
'x, y, z'
'-x+1/2, y+1/2, -z+1/2'
'-x, -y, -z'
'x-1/2, -y-1/2, z-1/2'

loop_
_atom_site_label
_atom_site_type_symbol
_atom_site_fract_x
_atom_site_fract_y
_atom_site_fract_z
_atom_site_U_iso_or_equiv
_atom_site_adp_type
_atom_site_occupancy
_atom_site_site_symmetry_order
_atom_site_calc_flag
_atom_site_refinement_flags_posn
_atom_site_refinement_flags_adp
_atom_site_refinement_flags_occupancy
_atom_site_disorder_assembly
_atom_site_disorder_group
O1 O -0.18578(10) 0.79824(16) 0.08691(9) 0.0458(5) Uani 1 1 d . . . . .
O2 O -0.00617(12) 1.11505(16) 0.19046(11) 0.0574(6) Uani 1 1 d . . . . .
O3 O 0.07744(11) 1.00952(16) 0.42700(9) 0.0504(5) Uani 1 1 d . . . . .
O4 O -0.18908(11) 0.89809(18) 0.30403(10) 0.0539(5) Uani 1 1 d . . . . .
O5 O -0.04318(11) 0.63751(15) 0.45175(9) 0.0452(5) Uani 1 1 d . . . . .
O6 O 0.23523(11) 0.6932(2) 0.40886(11) 0.0607(6) Uani 1 1 d . . . . .
O7 O 0.07066(11) 0.3756(2) 0.31175(11) 0.0635(6) Uani 1 1 d . . . . .
O8 O 0.23192(11) 0.62408(18) 0.17791(10) 0.0549(6) Uani 1 1 d . . . . .
O9 O -0.02371(9) 0.48162(14) 0.08766(9) 0.0417(5) Uani 1 1 d . . . . .
O10 O 0.07422(10) 0.87548(16) 0.03848(10) 0.0509(5) Uani 1 1 d . . . . .
C1 C -0.07281(14) 0.8504(2) 0.02411(12) 0.0378(6) Uani 1 1 d . . . . .
H1A H -0.1181 0.8233 0.0007 0.045 Uiso 1 1 calc R . . . .
H1B H -0.0519 0.8991 -0.0039 0.045 Uiso 1 1 calc R . . . .
C2 C -0.08760(14) 0.90824(19) 0.08216(11) 0.0345(6) Uani 1 1 d . . . . .
C3 C -0.14430(14) 0.8807(2) 0.11304(12) 0.0373(6) Uani 1 1 d . . . . .
C4 C -0.15609(15) 0.9336(2) 0.16653(13) 0.0404(6) Uani 1 1 d . . . . .
H4 H -0.1963 0.9159 0.1859 0.048 Uiso 1 1 calc R . . . .
C5 C -0.11023(15) 1.0125(2) 0.19283(13) 0.0406(6) Uani 1 1 d . . . . .
C6 C -0.05183(16) 1.0375(2) 0.16280(13) 0.0433(6) Uani 1 1 d . . . . .
C7 C -0.04222(15) 0.9872(2) 0.10775(13) 0.0414(6) Uani 1 1 d . . . . .
H7 H -0.0036 1.0073 0.0869 0.050 Uiso 1 1 calc R . . . .
C8 C -0.24325(16) 0.7680(3) 0.11916(16) 0.0537(8) Uani 1 1 d . . . . .
H8A H -0.2812 0.8218 0.1133 0.064 Uiso 1 1 calc R . . . .
H8B H -0.2260 0.7607 0.1648 0.064 Uiso 1 1 calc R . . . .
C9 C -0.27101(16) 0.6695(3) 0.09352(15) 0.0513(7) Uani 1 1 d . . . . .
C10 C -0.29667(18) 0.5891(3) 0.07393(16) 0.0591(8) Uani 1 1 d . . . . .
H10 H -0.3172 0.5247 0.0583 0.071 Uiso 1 1 calc R . . . .
C11 C 0.05023(18) 1.1504(3) 0.15490(18) 0.0611(9) Uani 1 1 d . . . . .
H11A H 0.0810 1.0911 0.1482 0.092 Uiso 1 1 calc GR . . . .
H11B H 0.0788 1.2049 0.1788 0.092 Uiso 1 1 calc GR . . . .
H11C H 0.0284 1.1785 0.1140 0.092 Uiso 1 1 calc GR . . . .
C12 C -0.12281(17) 1.0654(2) 0.25326(13) 0.0468(7) Uani 1 1 d . . . . .
H12A H -0.1748 1.0706 0.2539 0.056 Uiso 1 1 calc R . . . .
H12B H -0.1033 1.1372 0.2543 0.056 Uiso 1 1 calc R . . . .
C13 C -0.08828(15) 1.0065(2) 0.31154(12) 0.0391(6) Uani 1 1 d . . . . .
C14 C -0.12260(15) 0.9231(2) 0.33581(13) 0.0419(6) Uani 1 1 d . . . . .
C15 C -0.08996(15) 0.8700(2) 0.38928(12) 0.0410(6) Uani 1 1 d . . . . .
H15 H -0.1143 0.8136 0.4055 0.049 Uiso 1 1 calc R . . . .
C16 C -0.02245(15) 0.8982(2) 0.41923(12) 0.0383(6) Uani 1 1 d . . . . .
C17 C 0.01131(15) 0.9820(2) 0.39477(13) 0.0412(6) Uani 1 1 d . . . . .
C18 C -0.02151(16) 1.0346(2) 0.34151(13) 0.0412(6) Uani 1 1 d . . . . .
H18 H 0.0026 1.0912 0.3254 0.049 Uiso 1 1 calc R . . . .
C19 C 0.11058(18) 1.1007(3) 0.40424(14) 0.0530(8) Uani 1 1 d . . . . .
H19A H 0.1245 1.0859 0.3625 0.064 Uiso 1 1 calc R . . . .
H19B H 0.0766 1.1599 0.3997 0.064 Uiso 1 1 calc R . . . .
C20 C 0.17206(18) 1.1267(3) 0.44830(15) 0.0531(8) Uani 1 1 d . . . . .
C21 C 0.2242(2) 1.1512(3) 0.48477(17) 0.0648(9) Uani 1 1 d . . . . .
H21 H 0.2653 1.1706 0.5135 0.078 Uiso 1 1 calc R . . . .
C22 C -0.2277(2) 0.8186(4) 0.32980(18) 0.0769(12) Uani 1 1 d . . . . .
H22A H -0.2021 0.7521 0.3292 0.115 Uiso 1 1 calc GR . . . .
H22B H -0.2751 0.8120 0.3047 0.115 Uiso 1 1 calc GR . . . .
H22C H -0.2325 0.8365 0.3733 0.115 Uiso 1 1 calc GR . . . .
C23 C 0.01403(16) 0.8359(2) 0.47519(12) 0.0435(7) Uani 1 1 d . . . . .
H23A H -0.0223 0.8079 0.4993 0.052 Uiso 1 1 calc R . . . .
H23B H 0.0460 0.8825 0.5034 0.052 Uiso 1 1 calc R . . . .
C24 C 0.05714(15) 0.7458(2) 0.45372(11) 0.0412(6) Uani 1 1 d . . . . .
C25 C 0.12718(15) 0.7606(2) 0.44368(12) 0.0455(7) Uani 1 1 d . . . . .
H25 H 0.1491 0.8268 0.4526 0.055 Uiso 1 1 calc R . . . .
C26 C 0.16567(15) 0.6808(3) 0.42094(13) 0.0480(7) Uani 1 1 d . . . . .
C27 C 0.13559(15) 0.5835(2) 0.40932(12) 0.0436(7) Uani 1 1 d . . . . .
C28 C 0.06602(15) 0.5669(2) 0.41971(12) 0.0419(6) Uani 1 1 d . . . . .
H28 H 0.0450 0.4998 0.4122 0.050 Uiso 1 1 calc R . . . .
C29 C 0.02639(14) 0.6485(2) 0.44124(11) 0.0394(6) Uani 1 1 d . . . . .
C30 C -0.07900(15) 0.5449(2) 0.42898(13) 0.0433(6) Uani 1 1 d . . . . .
H30A H -0.0579 0.4841 0.4537 0.052 Uiso 1 1 calc R . . . .
H30B H -0.0736 0.5339 0.3843 0.052 Uiso 1 1 calc R . . . .
C31 C -0.15258(17) 0.5536(2) 0.43449(13) 0.0475(7) Uani 1 1 d . . . . .
C32 C -0.2150(2) 0.5572(3) 0.43779(17) 0.0658(9) Uani 1 1 d . . . . .
H32 H -0.2645 0.5601 0.4404 0.079 Uiso 1 1 calc R . . . .
C33 C 0.26454(18) 0.7944(3) 0.41383(18) 0.0673(10) Uani 1 1 d . . . . .
H33A H 0.2343 0.8417 0.3855 0.101 Uiso 1 1 calc GR . . . .
H33B H 0.3125 0.7928 0.4022 0.101 Uiso 1 1 calc GR . . . .
H33C H 0.2673 0.8192 0.4573 0.101 Uiso 1 1 calc GR . . . .
C34 C 0.17609(16) 0.4950(3) 0.38304(13) 0.0505(7) Uani 1 1 d . . . . .
H34A H 0.1603 0.4274 0.3986 0.061 Uiso 1 1 calc R . . . .
H34B H 0.2276 0.5027 0.3987 0.061 Uiso 1 1 calc R . . . .
C35 C 0.16440(15) 0.4938(2) 0.31079(13) 0.0428(7) Uani 1 1 d . . . . .
C36 C 0.20623(15) 0.5561(2) 0.27826(13) 0.0462(7) Uani 1 1 d . . . . .
H36 H 0.2439 0.5958 0.3010 0.055 Uiso 1 1 calc R . . . .
C37 C 0.19375(15) 0.5614(2) 0.21258(13) 0.0417(6) Uani 1 1 d . . . . .
C38 C 0.13873(14) 0.5029(2) 0.17824(13) 0.0386(6) Uani 1 1 d . . . . .
C39 C 0.09802(14) 0.4399(2) 0.21067(13) 0.0405(6) Uani 1 1 d . . . . .
H39 H 0.0613 0.3983 0.1881 0.049 Uiso 1 1 calc R . . . .
C40 C 0.11041(15) 0.4365(2) 0.27729(14) 0.0447(7) Uani 1 1 d . . . . .
C41 C 0.00041(17) 0.3495(2) 0.28483(14) 0.0500(7) Uani 1 1 d . . . . .
H41A H 0.0012 0.2923 0.2539 0.060 Uiso 1 1 calc R . . . .
H41B H -0.0233 0.4109 0.2626 0.060 Uiso 1 1 calc R . . . .
C42 C -0.03805(16) 0.3168(2) 0.33423(14) 0.0453(7) Uani 1 1 d . . . . .
C43 C -0.06832(17) 0.2878(2) 0.37605(16) 0.0521(8) Uani 1 1 d . . . . .
H43 H -0.0924 0.2647 0.4093 0.063 Uiso 1 1 calc R . . . .
C44 C 0.28040(18) 0.6969(3) 0.21060(17) 0.0620(9) Uani 1 1 d . . . . .
H44A H 0.2551 0.7423 0.2366 0.093 Uiso 1 1 calc GR . . . .
H44B H 0.3013 0.7395 0.1802 0.093 Uiso 1 1 calc GR . . . .
H44C H 0.3183 0.6593 0.2377 0.093 Uiso 1 1 calc GR . . . .
C45 C 0.12331(15) 0.5096(2) 0.10703(12) 0.0399(6) Uani 1 1 d . . . . .
H45A H 0.1687 0.5202 0.0904 0.048 Uiso 1 1 calc R . . . .
H45B H 0.1026 0.4425 0.0901 0.048 Uiso 1 1 calc R . . . .
C46 C 0.07272(14) 0.5972(2) 0.08402(12) 0.0377(6) Uani 1 1 d . . . . .
C47 C 0.09764(14) 0.6952(2) 0.07162(12) 0.0395(6) Uani 1 1 d . . . . .
H47 H 0.1476 0.7071 0.0773 0.047 Uiso 1 1 calc R . . . .
C48 C 0.05190(15) 0.7766(2) 0.05120(12) 0.0402(6) Uani 1 1 d . . . . .
C49 C -0.02204(14) 0.7605(2) 0.04188(11) 0.0362(6) Uani 1 1 d . . . . .
C50 C -0.04749(14) 0.6618(2) 0.05304(11) 0.0351(6) Uani 1 1 d . . . . .
H50 H -0.0974 0.6495 0.0461 0.042 Uiso 1 1 calc R . . . .
C51 C -0.00159(14) 0.5806(2) 0.07407(11) 0.0353(6) Uani 1 1 d . . . . .
C52 C -0.09820(14) 0.4608(2) 0.07463(13) 0.0391(6) Uani 1 1 d . . . . .
H52A H -0.1158 0.4706 0.0292 0.047 Uiso 1 1 calc R . . . .
H52B H -0.1246 0.5090 0.0989 0.047 Uiso 1 1 calc R . . . .
C53 C -0.10886(16) 0.3540(3) 0.09277(14) 0.0484(7) Uani 1 1 d . . . . .
C54 C -0.11909(18) 0.2667(3) 0.10756(18) 0.0617(9) Uani 1 1 d . . . . .
H54 H -0.1273 0.1967 0.1194 0.074 Uiso 1 1 calc R . . . .
C55 C 0.14827(16) 0.8971(3) 0.05187(19) 0.0641(10) Uani 1 1 d . . . . .
H55A H 0.1647 0.8876 0.0970 0.096 Uiso 1 1 calc GR . . . .
H55B H 0.1570 0.9694 0.0400 0.096 Uiso 1 1 calc GR . . . .
H55C H 0.1742 0.8493 0.0278 0.096 Uiso 1 1 calc GR . . . .
C56 C 0.8524(5) 0.5608(9) 0.2427(6) 0.074(2) Uani 0.750(6) 1 d D U P A 1
C57 C 0.9015(3) 0.6397(6) 0.2171(3) 0.1009(18) Uani 0.750(6) 1 d D U P A 1
C58 C 0.9661(3) 0.6744(5) 0.2571(3) 0.0718(15) Uani 0.750(6) 1 d D U P A 1
C59 C 1.0099(3) 0.7566(5) 0.2312(3) 0.0771(15) Uani 0.750(6) 1 d D U P A 1
C60 C 1.0767(3) 0.7921(5) 0.2713(3) 0.0913(17) Uani 0.750(6) 1 d D U P A 1
C61 C 1.1154(4) 0.8809(8) 0.2442(4) 0.084(2) Uani 0.750(6) 1 d D U P A 1
C56' C 0.8614(16) 0.575(3) 0.2358(17) 0.075(5) Uani 0.250(6) 1 d D U P A 2
C57' C 0.9050(8) 0.6703(14) 0.2647(8) 0.086(3) Uani 0.250(6) 1 d D U P A 2
C58' C 0.9736(9) 0.6797(15) 0.2353(9) 0.079(3) Uani 0.250(6) 1 d D U P A 2
C59' C 1.0152(8) 0.7772(13) 0.2604(8) 0.077(3) Uani 0.250(6) 1 d D U P A 2
C60' C 1.0819(8) 0.7922(14) 0.2306(9) 0.085(3) Uani 0.250(6) 1 d D U P A 2
C61' C 1.1273(14) 0.882(2) 0.2621(13) 0.085(6) Uani 0.250(6) 1 d D U P A 2

loop_
_atom_site_aniso_label
_atom_site_aniso_U_11
_atom_site_aniso_U_22
_atom_site_aniso_U_33
_atom_site_aniso_U_23
_atom_site_aniso_U_13
_atom_site_aniso_U_12
O1 0.0440(11) 0.0502(12) 0.0455(11) -0.0045(9) 0.0137(9) -0.0078(9)
O2 0.0695(14) 0.0423(12) 0.0615(13) -0.0103(10) 0.0131(11) -0.0093(10)
O3 0.0559(12) 0.0492(12) 0.0456(11) -0.0014(9) 0.0058(9) -0.0105(10)
O4 0.0436(11) 0.0653(14) 0.0544(12) 0.0010(11) 0.0125(10) -0.0011(10)
O5 0.0556(12) 0.0373(10) 0.0458(11) -0.0044(8) 0.0176(9) -0.0058(9)
O6 0.0409(11) 0.0837(17) 0.0584(13) -0.0063(12) 0.0099(10) -0.0010(11)
O7 0.0479(12) 0.0815(17) 0.0622(14) 0.0298(12) 0.0119(11) 0.0009(11)
O8 0.0581(13) 0.0604(14) 0.0487(12) -0.0017(10) 0.0159(10) -0.0155(11)
O9 0.0412(10) 0.0365(10) 0.0470(11) 0.0019(8) 0.0053(8) 0.0042(8)
O10 0.0443(11) 0.0438(12) 0.0671(13) 0.0116(10) 0.0161(10) -0.0042(9)
C1 0.0439(14) 0.0393(15) 0.0307(13) 0.0075(11) 0.0068(11) 0.0005(12)
C2 0.0411(14) 0.0297(13) 0.0323(13) 0.0098(10) 0.0039(11) 0.0051(11)
C3 0.0395(14) 0.0339(14) 0.0375(14) 0.0048(11) 0.0022(11) 0.0043(11)
C4 0.0427(15) 0.0388(15) 0.0411(14) 0.0059(12) 0.0110(12) 0.0099(12)
C5 0.0543(16) 0.0284(13) 0.0386(14) 0.0043(11) 0.0053(12) 0.0122(12)
C6 0.0527(16) 0.0304(14) 0.0461(15) 0.0032(12) 0.0053(13) 0.0011(12)
C7 0.0517(16) 0.0296(14) 0.0444(15) 0.0051(12) 0.0127(13) 0.0003(12)
C8 0.0478(17) 0.0514(18) 0.066(2) -0.0032(15) 0.0215(15) -0.0073(14)
C9 0.0488(17) 0.0518(19) 0.0539(18) 0.0102(15) 0.0100(14) 0.0007(15)
C10 0.064(2) 0.052(2) 0.060(2) 0.0075(16) 0.0071(16) -0.0099(17)
C11 0.0571(19) 0.054(2) 0.073(2) -0.0129(17) 0.0117(17) -0.0049(16)
C12 0.0609(18) 0.0342(15) 0.0464(16) -0.0007(12) 0.0113(14) 0.0122(13)
C13 0.0522(16) 0.0295(13) 0.0383(14) -0.0042(11) 0.0153(12) 0.0080(12)
C14 0.0422(15) 0.0457(16) 0.0406(14) -0.0074(12) 0.0151(12) 0.0057(12)
C15 0.0516(16) 0.0368(15) 0.0392(14) -0.0023(12) 0.0214(13) 0.0004(12)
C16 0.0511(16) 0.0341(14) 0.0324(13) -0.0059(11) 0.0146(12) 0.0048(12)
C17 0.0480(16) 0.0397(15) 0.0377(14) -0.0099(12) 0.0128(12) -0.0004(12)
C18 0.0591(17) 0.0286(13) 0.0390(14) -0.0044(11) 0.0173(13) 0.0019(12)
C19 0.0632(19) 0.0529(18) 0.0457(16) 0.0029(14) 0.0178(15) -0.0077(15)
C20 0.063(2) 0.0530(19) 0.0482(17) -0.0036(14) 0.0255(16) -0.0108(16)
C21 0.060(2) 0.082(3) 0.0537(19) -0.0042(18) 0.0115(17) -0.0185(19)
C22 0.060(2) 0.114(3) 0.058(2) 0.003(2) 0.0133(17) -0.028(2)
C23 0.0604(18) 0.0423(16) 0.0298(13) -0.0056(11) 0.0131(12) -0.0044(13)
C24 0.0549(17) 0.0455(16) 0.0228(12) 0.0011(11) 0.0047(11) -0.0029(13)
C25 0.0490(16) 0.0540(18) 0.0323(14) -0.0026(12) 0.0021(12) -0.0067(14)
C26 0.0433(16) 0.067(2) 0.0328(14) 0.0000(14) 0.0015(12) -0.0010(14)
C27 0.0472(16) 0.0536(18) 0.0297(13) 0.0098(12) 0.0047(12) 0.0077(13)
C28 0.0542(17) 0.0436(16) 0.0282(13) 0.0065(11) 0.0072(12) 0.0035(13)
C29 0.0459(15) 0.0470(16) 0.0265(12) 0.0051(11) 0.0094(11) 0.0017(12)
C30 0.0547(17) 0.0418(16) 0.0337(14) 0.0008(12) 0.0074(12) -0.0008(13)
C31 0.0573(19) 0.0481(17) 0.0378(15) -0.0021(13) 0.0093(13) -0.0071(14)
C32 0.058(2) 0.074(2) 0.067(2) -0.0173(19) 0.0155(17) -0.0089(18)
C33 0.0465(18) 0.085(3) 0.071(2) -0.005(2) 0.0095(16) -0.0163(18)
C34 0.0481(16) 0.062(2) 0.0415(15) 0.0062(14) 0.0069(13) 0.0171(15)
C35 0.0397(15) 0.0483(16) 0.0413(15) 0.0030(13) 0.0085(12) 0.0166(13)
C36 0.0440(15) 0.0521(18) 0.0436(15) -0.0045(13) 0.0098(12) 0.0059(13)
C37 0.0423(15) 0.0448(16) 0.0399(14) -0.0017(12) 0.0116(12) 0.0013(12)
C38 0.0422(14) 0.0357(14) 0.0405(14) -0.0004(11) 0.0143(12) 0.0108(12)
C39 0.0404(14) 0.0348(14) 0.0465(15) 0.0025(12) 0.0075(12) 0.0081(12)
C40 0.0419(15) 0.0440(16) 0.0511(16) 0.0143(13) 0.0164(13) 0.0101(13)
C41 0.0608(19) 0.0442(17) 0.0466(16) -0.0038(13) 0.0133(14) -0.0080(14)
C42 0.0531(17) 0.0311(14) 0.0528(17) -0.0016(13) 0.0111(14) -0.0002(12)
C43 0.0577(18) 0.0429(17) 0.0592(19) 0.0080(14) 0.0199(15) 0.0008(14)
C44 0.0586(19) 0.068(2) 0.062(2) -0.0117(17) 0.0172(16) -0.0184(17)
C45 0.0447(15) 0.0401(15) 0.0368(14) -0.0033(11) 0.0124(12) 0.0082(12)
C46 0.0414(14) 0.0449(16) 0.0290(12) -0.0035(11) 0.0120(11) 0.0095(12)
C47 0.0366(14) 0.0477(16) 0.0371(14) -0.0012(12) 0.0144(11) 0.0004(12)
C48 0.0450(15) 0.0425(16) 0.0361(14) 0.0038(12) 0.0152(12) 0.0023(12)
C49 0.0432(14) 0.0408(15) 0.0266(12) -0.0009(11) 0.0120(11) -0.0011(12)
C50 0.0355(13) 0.0435(15) 0.0268(12) -0.0016(11) 0.0061(10) 0.0027(11)
C51 0.0450(15) 0.0339(14) 0.0284(12) -0.0025(10) 0.0096(11) 0.0011(11)
C52 0.0450(15) 0.0334(14) 0.0390(14) 0.0018(11) 0.0068(12) 0.0023(12)
C53 0.0466(16) 0.0495(18) 0.0492(16) 0.0069(14) 0.0078(13) 0.0069(14)
C54 0.0550(19) 0.049(2) 0.081(2) 0.0226(18) 0.0104(17) 0.0070(15)
C55 0.0422(17) 0.055(2) 0.097(3) 0.0213(19) 0.0152(17) -0.0057(15)
C56 0.070(4) 0.077(5) 0.073(5) 0.007(4) 0.010(3) -0.001(3)
C57 0.107(4) 0.131(4) 0.061(3) 0.021(3) 0.002(3) -0.023(3)
C58 0.084(3) 0.070(3) 0.060(3) 0.002(2) 0.006(3) 0.013(2)
C59 0.081(3) 0.092(3) 0.059(3) 0.009(3) 0.011(2) 0.003(3)
C60 0.105(4) 0.092(3) 0.071(3) 0.008(3) -0.006(3) 0.010(3)
C61 0.075(4) 0.099(4) 0.077(5) 0.010(4) 0.007(4) 0.005(4)
C56' 0.093(10) 0.072(9) 0.057(8) 0.030(7) -0.001(8) 0.009(8)
C57' 0.093(5) 0.093(5) 0.070(5) 0.000(5) 0.007(5) 0.001(5)
C58' 0.089(4) 0.087(4) 0.062(5) 0.003(4) 0.010(4) 0.009(4)
C59' 0.084(4) 0.084(4) 0.065(5) 0.001(4) 0.017(4) 0.010(4)
C60' 0.091(5) 0.092(5) 0.074(5) -0.004(5) 0.020(5) 0.008(5)
C61' 0.098(10) 0.098(9) 0.060(9) -0.002(8) 0.015(8) 0.014(8)

loop_
_atom_type_symbol
_atom_type_description
_atom_type_scat_dispersion_real
_atom_type_scat_dispersion_imag
_atom_type_scat_source
C C 0.0033 0.0016 'International Tables Vol C Tables 4.2.6.8 and 6.1.1.4'
H H 0.0000 0.0000 'International Tables Vol C Tables 4.2.6.8 and 6.1.1.4'
O O 0.0106 0.0060 'International Tables Vol C Tables 4.2.6.8 and 6.1.1.4'

loop_
_geom_angle_atom_site_label_1
_geom_angle_atom_site_label_2
_geom_angle_atom_site_label_3
_geom_angle
C3 O1 C8 116.0(2)
C6 O2 C11 116.8(2)
C17 O3 C19 116.4(2)
C14 O4 C22 117.6(3)
C29 O5 C30 116.7(2)
C26 O6 C33 117.8(3)
C40 O7 C41 118.4(2)
C37 O8 C44 118.1(2)
C51 O9 C52 117.1(2)
C48 O10 C55 117.7(2)
H1A C1 H1B 108.1
C2 C1 H1A 109.5
C2 C1 H1B 109.5
C49 C1 H1A 109.5
C49 C1 H1B 109.5
C49 C1 C2 110.8(2)
C3 C2 C1 121.5(2)
C7 C2 C1 120.1(2)
C7 C2 C3 118.3(2)
O1 C3 C2 115.7(2)
C4 C3 O1 123.9(2)
C4 C3 C2 120.4(3)
C3 C4 H4 119.3
C3 C4 C5 121.5(3)
C5 C4 H4 119.3
C4 C5 C6 117.9(2)
C4 C5 C12 120.0(3)
C6 C5 C12 122.1(3)
O2 C6 C5 116.9(2)
C7 C6 O2 122.9(3)
C7 C6 C5 120.2(3)
C2 C7 H7 119.2
C6 C7 C2 121.6(3)
C6 C7 H7 119.2
O1 C8 H8A 110.0
O1 C8 H8B 110.0
O1 C8 C9 108.2(3)
H8A C8 H8B 108.4
C9 C8 H8A 110.0
C9 C8 H8B 110.0
C10 C9 C8 176.8(3)
C9 C10 H10 180.0
O2 C11 H11A 109.5
O2 C11 H11B 109.5
O2 C11 H11C 109.5
H11A C11 H11B 109.5
H11A C11 H11C 109.5
H11B C11 H11C 109.5
C5 C12 H12A 109.1
C5 C12 H12B 109.1
C5 C12 C13 112.3(2)
H12A C12 H12B 107.9
C13 C12 H12A 109.1
C13 C12 H12B 109.1
C14 C13 C12 121.3(3)
C18 C13 C12 120.3(3)
C18 C13 C14 118.3(3)
O4 C14 C13 116.0(3)
O4 C14 C15 123.6(3)
C13 C14 C15 120.4(3)
C14 C15 H15 119.4
C16 C15 C14 121.1(3)
C16 C15 H15 119.4
C15 C16 C17 118.0(3)
C15 C16 C23 120.5(2)
C17 C16 C23 121.5(3)
O3 C17 C16 116.2(2)
O3 C17 C18 123.2(3)
C18 C17 C16 120.6(3)
C13 C18 C17 121.5(3)
C13 C18 H18 119.2
C17 C18 H18 119.2
O3 C19 H19A 110.0
O3 C19 H19B 110.0
H19A C19 H19B 108.4
C20 C19 O3 108.6(3)
C20 C19 H19A 110.0
C20 C19 H19B 110.0
C21 C20 C19 178.2(4)
C20 C21 H21 180.0
O4 C22 H22A 109.5
O4 C22 H22B 109.5
O4 C22 H22C 109.5
H22A C22 H22B 109.5
H22A C22 H22C 109.5
H22B C22 H22C 109.5
C16 C23 H23A 109.4
C16 C23 H23B 109.4
C16 C23 C24 111.0(2)
H23A C23 H23B 108.0
C24 C23 H23A 109.4
C24 C23 H23B 109.4
C25 C24 C23 120.9(3)
C29 C24 C23 120.6(3)
C29 C24 C25 118.5(3)
C24 C25 H25 119.3
C26 C25 C24 121.4(3)
C26 C25 H25 119.3
C25 C26 O6 123.1(3)
C27 C26 O6 116.6(3)
C27 C26 C25 120.3(3)
C26 C27 C28 119.2(3)
C26 C27 C34 121.4(3)
C28 C27 C34 119.4(3)
C27 C28 H28 119.7
C27 C28 C29 120.6(3)
C29 C28 H28 119.7
O5 C29 C24 116.5(2)
O5 C29 C28 123.5(3)
C24 C29 C28 120.1(3)
O5 C30 H30A 109.8
O5 C30 H30B 109.8
O5 C30 C31 109.4(2)
H30A C30 H30B 108.3
C31 C30 H30A 109.8
C31 C30 H30B 109.8
C32 C31 C30 177.3(3)
C31 C32 H32 180.0
O6 C33 H33A 109.5
O6 C33 H33B 109.5
O6 C33 H33C 109.5
H33A C33 H33B 109.5
H33A C33 H33C 109.5
H33B C33 H33C 109.5
C27 C34 H34A 109.2
C27 C34 H34B 109.2
C27 C34 C35 112.2(2)
H34A C34 H34B 107.9
C35 C34 H34A 109.2
C35 C34 H34B 109.2
C36 C35 C34 119.8(3)
C40 C35 C34 121.2(3)
C40 C35 C36 118.9(3)
C35 C36 H36 119.5
C35 C36 C37 120.9(3)
C37 C36 H36 119.5
O8 C37 C36 123.6(3)
O8 C37 C38 116.1(2)
C36 C37 C38 120.3(3)
C37 C38 C45 121.0(2)
C39 C38 C37 118.5(3)
C39 C38 C45 120.4(3)
C38 C39 H39 119.7
C38 C39 C40 120.6(3)
C40 C39 H39 119.7
O7 C40 C39 122.7(3)
C35 C40 O7 116.6(3)
C35 C40 C39 120.7(3)
O7 C41 H41A 110.0
O7 C41 H41B 110.0
O7 C41 C42 108.7(3)
H41A C41 H41B 108.3
C42 C41 H41A 110.0
C42 C41 H41B 110.0
C43 C42 C41 178.0(3)
C42 C43 H43 180.0
O8 C44 H44A 109.5
O8 C44 H44B 109.5
O8 C44 H44C 109.5
H44A C44 H44B 109.5
H44A C44 H44C 109.5
H44B C44 H44C 109.5
C38 C45 H45A 109.0
C38 C45 H45B 109.0
H45A C45 H45B 107.8
C46 C45 C38 112.9(2)
C46 C45 H45A 109.0
C46 C45 H45B 109.0
C47 C46 C45 121.2(2)
C47 C46 C51 118.1(2)
C51 C46 C45 120.7(2)
C46 C47 H47 119.1
C46 C47 C48 121.9(3)
C48 C47 H47 119.1
O10 C48 C47 123.9(2)
O10 C48 C49 116.0(2)
C47 C48 C49 120.0(3)
C48 C49 C1 120.6(2)
C50 C49 C1 120.8(2)
C50 C49 C48 118.5(2)
C49 C50 H50 119.3
C49 C50 C51 121.4(2)
C51 C50 H50 119.3
O9 C51 C46 115.8(2)
O9 C51 C50 124.1(2)
C50 C51 C46 120.1(2)
O9 C52 H52A 110.2
O9 C52 H52B 110.2
O9 C52 C53 107.5(2)
H52A C52 H52B 108.5
C53 C52 H52A 110.2
C53 C52 H52B 110.2
C54 C53 C52 178.6(3)
C53 C54 H54 180.0
O10 C55 H55A 109.5
O10 C55 H55B 109.5
O10 C55 H55C 109.5
H55A C55 H55B 109.5
H55A C55 H55C 109.5
H55B C55 H55C 109.5
C58 C57 C56 119.5(6)
C57 C58 C59 117.4(5)
C60 C59 C58 118.0(5)
C59 C60 C61 115.2(5)
C58' C57' C56' 109.4(9)
C59' C58' C57' 110.1(9)
C60' C59' C58' 112.0(9)
C59' C60' C61' 111.0(9)

loop_
_geom_bond_atom_site_label_1
_geom_bond_atom_site_label_2
_geom_bond_distance
O1 C3 1.383(3)
O1 C8 1.431(3)
O2 C6 1.390(3)
O2 C11 1.476(4)
O3 C17 1.383(3)
O3 C19 1.445(4)
O4 C14 1.378(3)
O4 C22 1.414(4)
O5 C29 1.380(3)
O5 C30 1.416(3)
O6 C26 1.392(4)
O6 C33 1.407(4)
O7 C40 1.376(3)
O7 C41 1.410(4)
O8 C37 1.373(3)
O8 C44 1.418(4)
O9 C51 1.380(3)
O9 C52 1.424(3)
O10 C48 1.374(3)
O10 C55 1.418(4)
C1 H1A 0.9900
C1 H1B 0.9900
C1 C2 1.512(4)
C1 C49 1.512(4)
C2 C3 1.392(4)
C2 C7 1.386(4)
C3 C4 1.380(4)
C4 H4 0.9500
C4 C5 1.395(4)
C5 C6 1.401(4)
C5 C12 1.514(4)
C6 C7 1.381(4)
C7 H7 0.9500
C8 H8A 0.9900
C8 H8B 0.9900
C8 C9 1.442(5)
C9 C10 1.188(5)
C10 H10 0.9500
C11 H11A 0.9800
C11 H11B 0.9800
C11 H11C 0.9800
C12 H12A 0.9900
C12 H12B 0.9900
C12 C13 1.521(4)
C13 C14 1.392(4)
C13 C18 1.379(4)
C14 C15 1.395(4)
C15 H15 0.9500
C15 C16 1.391(4)
C16 C17 1.392(4)
C16 C23 1.518(4)
C17 C18 1.390(4)
C18 H18 0.9500
C19 H19A 0.9900
C19 H19B 0.9900
C19 C20 1.425(5)
C20 C21 1.207(5)
C21 H21 0.9500
C22 H22A 0.9800
C22 H22B 0.9800
C22 H22C 0.9800
C23 H23A 0.9900
C23 H23B 0.9900
C23 C24 1.524(4)
C24 C25 1.391(4)
C24 C29 1.384(4)
C25 H25 0.9500
C25 C26 1.387(4)
C26 C27 1.376(4)
C27 C28 1.388(4)
C27 C34 1.524(4)
C28 H28 0.9500
C28 C29 1.405(4)
C30 H30A 0.9900
C30 H30B 0.9900
C30 C31 1.423(4)
C31 C32 1.197(5)
C32 H32 0.9500
C33 H33A 0.9800
C33 H33B 0.9800
C33 H33C 0.9800
C34 H34A 0.9900
C34 H34B 0.9900
C34 C35 1.533(4)
C35 C36 1.386(4)
C35 C40 1.371(4)
C36 H36 0.9500
C36 C37 1.395(4)
C37 C38 1.400(4)
C38 C39 1.376(4)
C38 C45 1.515(4)
C39 H39 0.9500
C39 C40 1.414(4)
C41 H41A 0.9900
C41 H41B 0.9900
C41 C42 1.437(4)
C42 C43 1.196(4)
C43 H43 0.9500
C44 H44A 0.9800
C44 H44B 0.9800
C44 H44C 0.9800
C45 H45A 0.9900
C45 H45B 0.9900
C45 C46 1.509(4)
C46 C47 1.380(4)
C46 C51 1.410(4)
C47 H47 0.9500
C47 C48 1.384(4)
C48 C49 1.402(4)
C49 C50 1.386(4)
C50 H50 0.9500
C50 C51 1.386(4)
C52 H52A 0.9900
C52 H52B 0.9900
C52 C53 1.443(4)
C53 C54 1.185(4)
C54 H54 0.9500
C55 H55A 0.9800
C55 H55B 0.9800
C55 H55C 0.9800
C56 C57 1.531(8)
C57 C58 1.455(6)
C58 C59 1.499(6)
C59 C60 1.491(6)
C60 C61 1.516(7)
C56' C57' 1.547(10)
C57' C58' 1.535(9)
C58' C59' 1.530(10)
C59' C60' 1.515(9)
C60' C61' 1.534(10)

loop_
_geom_torsion_atom_site_label_1
_geom_torsion_atom_site_label_2
_geom_torsion_atom_site_label_3
_geom_torsion_atom_site_label_4
_geom_torsion
O1 C3 C4 C5 176.5(2)
O2 C6 C7 C2 178.3(2)
O3 C17 C18 C13 -178.4(2)
O4 C14 C15 C16 179.5(2)
O6 C26 C27 C28 -179.2(2)
O6 C26 C27 C34 -1.4(4)
O8 C37 C38 C39 -179.0(2)
O8 C37 C38 C45 0.0(4)
O10 C48 C49 C1 -4.8(3)
O10 C48 C49 C50 179.0(2)
C1 C2 C3 O1 -0.4(3)
C1 C2 C3 C4 179.0(2)
C1 C2 C7 C6 -176.2(2)
C1 C49 C50 C51 -174.9(2)
C2 C1 C49 C48 -85.4(3)
C2 C1 C49 C50 90.6(3)
C2 C3 C4 C5 -2.9(4)
C3 O1 C8 C9 -168.5(2)
C3 C2 C7 C6 0.6(4)
C3 C4 C5 C6 0.7(4)
C3 C4 C5 C12 -177.1(2)
C4 C5 C6 O2 -178.9(2)
C4 C5 C6 C7 2.2(4)
C4 C5 C12 C13 86.3(3)
C5 C6 C7 C2 -2.8(4)
C5 C12 C13 C14 -84.5(3)
C5 C12 C13 C18 95.2(3)
C6 C5 C12 C13 -91.3(3)
C7 C2 C3 O1 -177.2(2)
C7 C2 C3 C4 2.2(4)
C8 O1 C3 C2 178.7(2)
C8 O1 C3 C4 -0.7(4)
C11 O2 C6 C5 -172.8(3)
C11 O2 C6 C7 6.1(4)
C12 C5 C6 O2 -1.2(4)
C12 C5 C6 C7 179.9(2)
C12 C13 C14 O4 -0.2(4)
C12 C13 C14 C15 179.9(2)
C12 C13 C18 C17 -179.9(2)
C13 C14 C15 C16 -0.6(4)
C14 C13 C18 C17 -0.2(4)
C14 C15 C16 C17 0.9(4)
C14 C15 C16 C23 -176.6(2)
C15 C16 C17 O3 178.1(2)
C15 C16 C17 C18 -0.8(4)
C15 C16 C23 C24 88.7(3)
C16 C17 C18 C13 0.5(4)
C16 C23 C24 C25 86.7(3)
C16 C23 C24 C29 -90.6(3)
C17 O3 C19 C20 171.0(2)
C17 C16 C23 C24 -88.7(3)
C18 C13 C14 O4 -179.9(2)
C18 C13 C14 C15 0.2(4)
C19 O3 C17 C16 -176.1(2)
C19 O3 C17 C18 2.9(4)
C22 O4 C14 C13 -175.7(3)
C22 O4 C14 C15 4.2(4)
C23 C16 C17 O3 -4.4(4)
C23 C16 C17 C18 176.6(2)
C23 C24 C25 C26 -176.5(2)
C23 C24 C29 O5 -2.5(3)
C23 C24 C29 C28 178.1(2)
C24 C25 C26 O6 178.4(3)
C24 C25 C26 C27 -1.7(4)
C25 C24 C29 O5 -179.9(2)
C25 C24 C29 C28 0.8(4)
C25 C26 C27 C28 1.0(4)
C25 C26 C27 C34 178.7(2)
C26 C27 C28 C29 0.6(4)
C26 C27 C34 C35 -89.1(3)
C27 C28 C29 O5 179.2(2)
C27 C28 C29 C24 -1.5(4)
C27 C34 C35 C36 85.0(3)
C27 C34 C35 C40 -91.2(3)
C28 C27 C34 C35 88.6(3)
C29 O5 C30 C31 -170.7(2)
C29 C24 C25 C26 0.8(4)
C30 O5 C29 C24 169.3(2)
C30 O5 C29 C28 -11.3(3)
C33 O6 C26 C25 -6.8(4)
C33 O6 C26 C27 173.3(3)
C34 C27 C28 C29 -177.2(2)
C34 C35 C36 C37 -176.0(3)
C34 C35 C40 O7 -4.0(4)
C34 C35 C40 C39 177.0(2)
C35 C36 C37 O8 177.9(3)
C35 C36 C37 C38 -0.4(4)
C36 C35 C40 O7 179.7(2)
C36 C35 C40 C39 0.7(4)
C36 C37 C38 C39 -0.5(4)
C36 C37 C38 C45 178.5(2)
C37 C38 C39 C40 1.6(4)
C37 C38 C45 C46 -87.2(3)
C38 C39 C40 O7 179.4(2)
C38 C39 C40 C35 -1.7(4)
C38 C45 C46 C47 91.9(3)
C38 C45 C46 C51 -88.7(3)
C39 C38 C45 C46 91.8(3)
C40 O7 C41 C42 -161.4(3)
C40 C35 C36 C37 0.3(4)
C41 O7 C40 C35 155.0(3)
C41 O7 C40 C39 -26.0(4)
C44 O8 C37 C36 -8.2(4)
C44 O8 C37 C38 170.2(3)
C45 C38 C39 C40 -177.5(2)
C45 C46 C47 C48 -179.2(2)
C45 C46 C51 O9 1.0(3)
C45 C46 C51 C50 179.9(2)
C46 C47 C48 O10 179.8(2)
C46 C47 C48 C49 -0.7(4)
C47 C46 C51 O9 -179.5(2)
C47 C46 C51 C50 -0.6(4)
C47 C48 C49 C1 175.6(2)
C47 C48 C49 C50 -0.5(4)
C48 C49 C50 C51 1.2(4)
C49 C1 C2 C3 -90.8(3)
C49 C1 C2 C7 85.9(3)
C49 C50 C51 O9 178.1(2)
C49 C50 C51 C46 -0.6(4)
C51 O9 C52 C53 -179.6(2)
C51 C46 C47 C48 1.3(4)
C52 O9 C51 C46 -176.5(2)
C52 O9 C51 C50 4.7(3)
C55 O10 C48 C47 -5.1(4)
C55 O10 C48 C49 175.3(3)
C56 C57 C58 C59 -176.3(8)
C57 C58 C59 C60 -179.2(6)
C58 C59 C60 C61 -175.6(7)
C56' C57' C58' C59' 177(2)
C57' C58' C59' C60' -177.7(17)
C58' C59' C60' C61' -173(2)
